data_4062297
loop_
_publ_author_name
'Xia, Aibing'
'Knox, John E.'
'Heeg, Mary Jane'
'Schlegel, H. Bernhard'
'Winter, Charles H.'

_publ_section_title
;
 Synthesis, Structure, and Properties of Magnesocene Amine Adducts.
 Structural Distortions Arising from N-H&#x00B7;&#x00B7;&#x00B7;C~5~H~5~^-^
 Hydrogen Bonding and Molecular Orbital Calculations Thereof
;
_journal_issue 20
_journal_name_full Organometallics
_journal_page_first 4060
_journal_page_last 4069
_journal_paper_doi 10.1021/om030452v
_journal_volume 22
_journal_year 2003
_chemical_formula_sum 'C20 H25 Mg N'
_chemical_formula_weight 303.72
_space_group_IT_number 2
_symmetry_cell_setting triclinic
_symmetry_space_group_name_Hall '-P 1'
_symmetry_space_group_name_H-M 'P -1'
_cell_angle_alpha 79.116(3)
_cell_angle_beta 89.416(3)
_cell_angle_gamma 80.735(3)
_cell_formula_units_Z 2
_cell_length_a 7.7678(13)
_cell_length_b 7.8924(14)
_cell_length_c 15.083(3)
_cell_measurement_temperature 295(2)
_cell_volume 896.0(3)
_diffrn_ambient_temperature 295(2)
_exptl_crystal_density_diffrn 1.126
_cod_database_code 4062297

loop_
_symmetry_equiv_pos_as_xyz
'x, y, z'
'-x, -y, -z'

loop_
_atom_site_label
_atom_site_type_symbol
_atom_site_fract_x
_atom_site_fract_y
_atom_site_fract_z
_atom_site_U_iso_or_equiv
_atom_site_adp_type
_atom_site_occupancy
_atom_site_symmetry_multiplicity
_atom_site_calc_flag
_atom_site_refinement_flags
_atom_site_disorder_assembly
_atom_site_disorder_group
Mg1 Mg 0.14900(8) 0.45406(19) 0.71163(10) 0.0540(7) Uani 1 1 d . . .
N1 N 0.3559(2) 0.2229(5) 0.7224(3) 0.0534(17) Uani 1 1 d . . .
C1 C 0.4512(3) 0.2040(8) 0.6380(3) 0.053(2) Uani 1 1 d . . .
C2 C 0.3209(4) 0.2249(9) 0.5602(4) 0.081(3) Uani 1 1 d . . .
H2A H 0.2609 0.1260 0.5687 0.097 Uiso 1 1 calc R . .
H2B H 0.3818 0.2323 0.5042 0.097 Uiso 1 1 calc R . .
H2C H 0.2379 0.3298 0.5587 0.097 Uiso 1 1 calc R . .
C3 C 0.5763(3) 0.0340(8) 0.6415(5) 0.087(3) Uani 1 1 d . . .
H3A H 0.6581 0.0184 0.6908 0.105 Uiso 1 1 calc R . .
H3B H 0.6380 0.0380 0.5859 0.105 Uiso 1 1 calc R . .
H3C H 0.5120 -0.0618 0.6501 0.105 Uiso 1 1 calc R . .
C4 C 0.4767(3) 0.1972(6) 0.8028(4) 0.068(2) Uani 1 1 d . . .
H4A H 0.5533 0.0857 0.8076 0.081 Uiso 1 1 calc R . .
H4B H 0.5488 0.2884 0.7935 0.081 Uiso 1 1 calc R . .
C5 C 0.3827(3) 0.2009(10) 0.8876(5) 0.055(2) Uani 1 1 d . . .
C6 C 0.3112(4) 0.0572(8) 0.9316(4) 0.072(2) Uani 1 1 d . . .
H6 H 0.3250 -0.0429 0.9065 0.086 Uiso 1 1 calc R . .
C7 C 0.2238(5) 0.0572(14) 1.0082(8) 0.097(3) Uani 1 1 d . . .
H7 H 0.1755 -0.0400 1.0350 0.117 Uiso 1 1 calc R . .
C8 C 0.2064(6) 0.2020(19) 1.0464(8) 0.121(5) Uani 1 1 d . . .
H8 H 0.1446 0.2041 1.0994 0.145 Uiso 1 1 calc R . .
C9 C 0.2807(9) 0.3480(12) 1.0067(7) 0.124(4) Uani 1 1 d . . .
H9 H 0.2703 0.4463 1.0332 0.149 Uiso 1 1 calc R . .
C10 C 0.3689(5) 0.3426(13) 0.9282(7) 0.090(3) Uani 1 1 d . . .
H10 H 0.4207 0.4378 0.9018 0.108 Uiso 1 1 calc R . .
C11 C -0.0422(5) 0.2230(12) 0.7721(8) 0.073(4) Uani 1 1 d . . .
C12 C -0.0817(6) 0.2762(13) 0.6830(7) 0.067(3) Uani 1 1 d . . .
C13 C -0.1480(6) 0.4519(17) 0.6721(9) 0.106(5) Uani 1 1 d . . .
C14 C -0.1465(7) 0.5020(17) 0.7572(8) 0.085(4) Uani 1 1 d . . .
C15 C -0.0793(5) 0.3555(14) 0.8179(7) 0.066(3) Uani 1 1 d . . .
C16 C 0.0978(5) 0.7963(12) 0.6791(9) 0.121(5) Uani 1 1 d . . .
H16 H -0.0060 0.8661 0.6894 0.145 Uiso 1 1 calc R . .
C17 C 0.2290(7) 0.7274(12) 0.7436(6) 0.108(4) Uani 1 1 d . . .
H17 H 0.2292 0.7347 0.8045 0.130 Uiso 1 1 calc R . .
C18 C 0.3619(5) 0.6440(9) 0.6951(8) 0.119(4) Uani 1 1 d . . .
H18 H 0.4726 0.5904 0.7172 0.143 Uiso 1 1 calc R . .
C19 C 0.2975(11) 0.6565(12) 0.6089(9) 0.137(5) Uani 1 1 d . . .
H19 H 0.3548 0.6077 0.5631 0.164 Uiso 1 1 calc R . .
C20 C 0.1387(11) 0.7510(18) 0.6033(10) 0.140(5) Uani 1 1 d . . .
H20 H 0.0673 0.7801 0.5518 0.168 Uiso 1 1 calc R . .
H1N1 H 0.299(3) 0.131(6) 0.732(3) 0.054(10) Uiso 1 1 d . . .
H1 H 0.513(3) 0.300(7) 0.633(3) 0.059(10) Uiso 1 1 d . . .
H11 H -0.001(4) 0.125(8) 0.800(3) 0.048(14) Uiso 1 1 d . . .
H12 H -0.068(6) 0.234(12) 0.622(7) 0.13(3) Uiso 1 1 d . . .
H13 H -0.176(3) 0.528(7) 0.638(3) 0.024(11) Uiso 1 1 d . . .
H14 H -0.177(5) 0.582(10) 0.761(5) 0.07(3) Uiso 1 1 d . . .
H15 H -0.065(5) 0.334(9) 0.900(5) 0.12(2) Uiso 1 1 d . . .

loop_
_atom_site_aniso_label
_atom_site_aniso_U_11
_atom_site_aniso_U_22
_atom_site_aniso_U_33
_atom_site_aniso_U_23
_atom_site_aniso_U_13
_atom_site_aniso_U_12
Mg1 0.0445(4) 0.0556(19) 0.0641(18) -0.0147(8) 0.0076(4) -0.0110(4)
N1 0.0425(9) 0.058(4) 0.061(5) -0.012(2) 0.0068(12) -0.0134(12)
C1 0.0564(14) 0.054(6) 0.055(6) -0.018(3) 0.0198(15) -0.0201(16)
C2 0.0839(18) 0.130(8) 0.037(8) -0.031(4) 0.0208(19) -0.023(2)
C3 0.0732(15) 0.070(8) 0.130(8) -0.044(4) 0.024(2) -0.0144(19)
C4 0.0484(12) 0.099(6) 0.051(7) -0.005(3) -0.0021(15) -0.0065(14)
C5 0.0547(14) 0.061(8) 0.050(7) -0.012(4) -0.0069(17) -0.0071(17)
C6 0.0724(17) 0.103(8) 0.036(8) -0.001(4) -0.009(2) -0.019(2)
C7 0.086(2) 0.123(13) 0.080(11) 0.005(5) -0.006(3) -0.038(3)
C8 0.098(3) 0.19(2) 0.069(12) -0.020(9) 0.010(3) -0.022(4)
C9 0.133(4) 0.152(15) 0.098(14) -0.066(7) -0.001(5) -0.005(5)
C10 0.096(3) 0.091(12) 0.086(11) -0.019(6) -0.004(3) -0.019(3)
C11 0.0468(18) 0.057(9) 0.108(11) 0.000(6) 0.008(3) -0.010(3)
C12 0.0580(19) 0.093(9) 0.057(10) -0.018(6) 0.008(3) -0.032(3)
C13 0.061(2) 0.106(13) 0.126(14) 0.052(8) -0.026(4) -0.026(4)
C14 0.063(2) 0.079(12) 0.122(13) -0.039(8) 0.018(4) -0.012(4)
C15 0.0537(16) 0.083(10) 0.059(9) -0.008(5) 0.013(2) -0.013(3)
C16 0.074(2) 0.081(9) 0.202(15) -0.019(7) 0.005(4) -0.001(2)
C17 0.169(5) 0.116(14) 0.065(12) -0.031(6) 0.010(5) -0.082(5)
C18 0.0629(16) 0.066(8) 0.223(13) -0.005(5) -0.001(3) -0.022(2)
C19 0.164(6) 0.049(12) 0.216(19) -0.048(8) 0.104(6) -0.055(5)
C20 0.155(6) 0.097(15) 0.16(2) 0.025(8) -0.026(6) -0.043(6)

loop_
_geom_bond_atom_site_label_1
_geom_bond_atom_site_label_2
_geom_bond_distance
_geom_bond_site_symmetry_2
_geom_bond_publ_flag
Mg1 N1 2.210(4) . ?
Mg1 C14 2.382(6) . ?
Mg1 C18 2.386(5) . ?
Mg1 C13 2.392(5) . ?
Mg1 C19 2.430(9) . ?
Mg1 C17 2.471(8) . ?
Mg1 C15 2.497(7) . ?
Mg1 C12 2.535(6) . ?
Mg1 C11 2.565(7) . ?
Mg1 C20 2.582(14) . ?
Mg1 C16 2.618(10) . ?
N1 C1 1.486(6) . ?
N1 C4 1.503(6) . ?
C1 C3 1.517(8) . ?
C1 C2 1.525(6) . ?
C4 C5 1.470(9) . ?
C5 C10 1.362(9) . ?
C5 C6 1.395(9) . ?
C6 C7 1.334(12) . ?
C7 C8 1.362(11) . ?
C8 C9 1.402(14) . ?
C9 C10 1.366(12) . ?
C11 C15 1.351(9) . ?
C11 C12 1.354(10) . ?
C12 C13 1.379(13) . ?
C13 C14 1.414(12) . ?
C14 C15 1.365(14) . ?
C16 C20 1.282(14) . ?
C16 C17 1.388(14) . ?
C17 C18 1.407(12) . ?
C18 C19 1.378(16) . ?
C19 C20 1.330(13) . ?
